data_8102250
loop_
_publ_author_name
'Afsaneh Zonouzi'
'Hossein Rahmani'
'Amita Jahangiri'

_publ_section_title
;
 Crystal structure of
 1-(2-hydroxy-8-methoxy-2-methyl-2H-chromene-3-yl)ethanone, C13H14O4
;
_journal_issue 2
_journal_name_full 'Zeitschrift f\"ur Kristallographie - New Crystal Structures'
_journal_page_first 155
_journal_volume 223
_journal_year 2008
_chemical_formula_moiety 'C13 H14 O4'
_chemical_formula_sum 'C13 H14 O4'
_chemical_formula_weight 234.24
_chemical_name_systematic
; 
1-(2-hydroxy-8-methoxy-2-methyl-2H-chromene-3-yl)ethanone
;
_space_group_IT_number 14
_symmetry_cell_setting monoclinic
_symmetry_space_group_name_Hall '-P 2ybc'
_symmetry_space_group_name_H-M 'P 1 21/c 1'
_atom_sites_solution_hydrogens mixed
_atom_sites_solution_primary direct
_atom_sites_solution_secondary difmap
_audit_creation_method SHELXL-97
_cell_angle_alpha 90.00
_cell_angle_beta 103.132(2)
_cell_angle_gamma 90.00
_cell_formula_units_Z 4
_cell_length_a 10.6263(8)
_cell_length_b 14.8849(11)
_cell_length_c 7.5385(6)
_cell_measurement_reflns_used 5850
_cell_measurement_temperature 100(2)
_cell_measurement_theta_max 34.51
_cell_measurement_theta_min 2.40
_cell_volume 1161.19(15)
_computing_cell_refinement 'APEX2 (Bruker, 2005)'
_computing_data_collection 'APEX2 (Bruker, 2005)'
_computing_data_reduction 'APEX2 (Bruker, 2005)'
_computing_molecular_graphics 'SHELXTL ver. 5.1 (Sheldrick, 1998)'
_computing_publication_material 'SHELXTL ver. 5.1 (Sheldrick, 1998)'
_computing_structure_refinement 'SHELXTL ver. 5.1 (Sheldrick, 1998)'
_computing_structure_solution 'SHELXTL ver. 5.1 (Sheldrick, 1998)'
_diffrn_ambient_temperature 100(2)
_diffrn_measured_fraction_theta_full 0.999
_diffrn_measured_fraction_theta_max 0.999
_diffrn_measurement_device_type 'Bruker APEX II CCD'
_diffrn_measurement_method phi/omega
_diffrn_radiation_monochromator graphite
_diffrn_radiation_source 'fine-focus sealed tube'
_diffrn_radiation_type MoK\a
_diffrn_radiation_wavelength 0.71073
_diffrn_reflns_av_R_equivalents 0.0303
_diffrn_reflns_av_sigmaI/netI 0.0239
_diffrn_reflns_limit_h_max 14
_diffrn_reflns_limit_h_min -14
_diffrn_reflns_limit_k_max 20
_diffrn_reflns_limit_k_min -20
_diffrn_reflns_limit_l_max 10
_diffrn_reflns_limit_l_min -10
_diffrn_reflns_number 14946
_diffrn_reflns_theta_full 30.03
_diffrn_reflns_theta_max 30.03
_diffrn_reflns_theta_min 1.97
_exptl_absorpt_coefficient_mu 0.099
_exptl_absorpt_correction_T_max 0.9921
_exptl_absorpt_correction_T_min 0.9308
_exptl_absorpt_correction_type multi-scan
_exptl_absorpt_process_details 'APEX2 (Bruker, 2005)'
_exptl_crystal_colour colorless
_exptl_crystal_density_diffrn 1.340
_exptl_crystal_density_method 'not measured'
_exptl_crystal_description prism
_exptl_crystal_F_000 496
_exptl_crystal_size_max 0.30
_exptl_crystal_size_mid 0.20
_exptl_crystal_size_min 0.08
_refine_diff_density_max 0.439
_refine_diff_density_min -0.260
_refine_diff_density_rms 0.052
_refine_ls_extinction_method none
_refine_ls_goodness_of_fit_ref 0.998
_refine_ls_hydrogen_treatment constr
_refine_ls_matrix_type full
_refine_ls_number_parameters 157
_refine_ls_number_reflns 3402
_refine_ls_number_restraints 0
_refine_ls_restrained_S_all 0.998
_refine_ls_R_factor_all 0.0501
_refine_ls_R_factor_gt 0.0416
_refine_ls_shift/su_max 0.001
_refine_ls_shift/su_mean 0.001
_refine_ls_structure_factor_coef Fsqd
_refine_ls_weighting_details 'calc w=1/[\s^2^(Fo^2^)+(0.0524P)^2^+0.5783P] where P=(Fo^2^+2Fc^2^)/3'
_refine_ls_weighting_scheme calc
_refine_ls_wR_factor_gt 0.1024
_refine_ls_wR_factor_ref 0.1083
_reflns_number_gt 2914
_reflns_number_total 3402
_reflns_threshold_expression >2sigma(I)
_cod_data_source_file 1267-2207.cff
_cod_data_source_block zon9
_cod_depositor_comments
;
The following automatic conversions were performed:
'_symmetry_cell_setting' value 'Monoclinic' changed to 'monoclinic'
according to '/home/saulius/struct/CIF-dictionaries/cif_core.dic'
dictionary named 'cif_core.dic' version 2.4.1 from 2010-06-29.

Automatic conversion script
Id: cif_fix_enum 1555 2011-01-17 13:19:09Z saulius 
;
_cod_original_sg_symbol_Hall '-P 2ybc '
_cod_original_sg_symbol_H-M 'P 12(1)/c1'
_cod_database_code 8102250

loop_
_symmetry_equiv_pos_as_xyz
'x, y, z'
'-x, y+1/2, -z+1/2'
'-x, -y, -z'
'x, -y-1/2, z-1/2'

loop_
_atom_site_label
_atom_site_type_symbol
_atom_site_fract_x
_atom_site_fract_y
_atom_site_fract_z
_atom_site_U_iso_or_equiv
_atom_site_adp_type
_atom_site_occupancy
_atom_site_symmetry_multiplicity
_atom_site_Wyckoff_symbol
_atom_site_calc_flag
_atom_site_refinement_flags
_atom_site_disorder_assembly
_atom_site_disorder_group
O1 O 0.05951(7) 0.02897(5) 0.26093(11) 0.01410(16) Uani 1 2 e d . . .
O2 O -0.09512(8) 0.10310(5) 0.04166(10) 0.01528(17) Uani 1 2 e d . . .
H1 H -0.1163 0.0639 -0.0419 0.036 Uiso 1 2 e d R . .
O3 O -0.32731(9) 0.11134(7) 0.26323(13) 0.0264(2) Uani 1 2 e d . . .
O4 O 0.29214(8) -0.00929(5) 0.22444(11) 0.01666(17) Uani 1 2 e d . . .
C1 C -0.07512(10) 0.05878(7) 0.21032(14) 0.0130(2) Uani 1 2 e d . . .
C2 C -0.09987(10) 0.12773(7) 0.34740(14) 0.0132(2) Uani 1 2 e d . . .
C3 C -0.00299(10) 0.18274(7) 0.42848(14) 0.0137(2) Uani 1 2 e d . . .
H3A H -0.0202 0.2298 0.5049 0.016 Uiso 1 2 e calc R . .
C4 C 0.12691(10) 0.17158(7) 0.40146(14) 0.0132(2) Uani 1 2 e d . . .
C5 C 0.22786(11) 0.23229(7) 0.46720(15) 0.0164(2) Uani 1 2 e d . . .
H5A H 0.2115 0.2862 0.5258 0.020 Uiso 1 2 e calc R . .
C6 C 0.35126(11) 0.21338(8) 0.44636(16) 0.0182(2) Uani 1 2 e d . . .
H6A H 0.4190 0.2552 0.4885 0.022 Uiso 1 2 e calc R . .
C7 C 0.37748(11) 0.13342(8) 0.36395(15) 0.0165(2) Uani 1 2 e d . . .
H7A H 0.4625 0.1211 0.3505 0.020 Uiso 1 2 e calc R . .
C8 C 0.27882(10) 0.07212(7) 0.30196(14) 0.0136(2) Uani 1 2 e d . . .
C9 C 0.15283(10) 0.09247(7) 0.31785(14) 0.0127(2) Uani 1 2 e d . . .
C10 C -0.14906(11) -0.02900(7) 0.20070(15) 0.0159(2) Uani 1 2 e d . . .
H10A H -0.1165 -0.0714 0.1223 0.024 Uiso 1 2 e calc R . .
H10B H -0.2411 -0.0179 0.1502 0.024 Uiso 1 2 e calc R . .
H10C H -0.1373 -0.0544 0.3233 0.024 Uiso 1 2 e calc R . .
C11 C -0.23363(11) 0.14146(8) 0.37227(15) 0.0167(2) Uani 1 2 e d . . .
C12 C -0.25113(12) 0.19578(8) 0.53396(17) 0.0210(2) Uani 1 2 e d . . .
H12A H -0.3416 0.1928 0.5428 0.031 Uiso 1 2 e calc R . .
H12B H -0.2275 0.2585 0.5187 0.031 Uiso 1 2 e calc R . .
H12C H -0.1956 0.1714 0.6454 0.031 Uiso 1 2 e calc R . .
C13 C 0.41742(12) -0.03078(9) 0.19527(18) 0.0224(2) Uani 1 2 e d . . .
H13A H 0.4130 -0.0876 0.1286 0.034 Uiso 1 2 e calc R . .
H13B H 0.4790 -0.0366 0.3130 0.034 Uiso 1 2 e calc R . .
H13C H 0.4458 0.0172 0.1243 0.034 Uiso 1 2 e calc R . .

loop_
_atom_site_aniso_label
_atom_site_aniso_U_11
_atom_site_aniso_U_22
_atom_site_aniso_U_33
_atom_site_aniso_U_23
_atom_site_aniso_U_13
_atom_site_aniso_U_12
O1 0.0127(3) 0.0117(3) 0.0177(4) -0.0024(3) 0.0030(3) -0.0004(3)
O2 0.0209(4) 0.0132(4) 0.0117(3) -0.0003(3) 0.0035(3) -0.0007(3)
O3 0.0159(4) 0.0334(5) 0.0301(5) -0.0126(4) 0.0053(4) -0.0035(4)
O4 0.0146(4) 0.0163(4) 0.0196(4) -0.0044(3) 0.0050(3) 0.0019(3)
C1 0.0126(4) 0.0133(4) 0.0130(4) 0.0000(4) 0.0029(4) -0.0002(4)
C2 0.0138(5) 0.0136(4) 0.0126(4) -0.0004(4) 0.0039(4) 0.0003(4)
C3 0.0148(5) 0.0137(5) 0.0129(4) -0.0011(4) 0.0033(4) 0.0008(4)
C4 0.0144(5) 0.0127(4) 0.0124(4) 0.0001(4) 0.0025(4) 0.0002(4)
C5 0.0162(5) 0.0143(5) 0.0178(5) -0.0030(4) 0.0022(4) -0.0008(4)
C6 0.0148(5) 0.0179(5) 0.0207(5) -0.0018(4) 0.0016(4) -0.0032(4)
C7 0.0132(5) 0.0195(5) 0.0162(5) 0.0003(4) 0.0021(4) 0.0001(4)
C8 0.0144(5) 0.0145(5) 0.0116(4) 0.0005(4) 0.0024(4) 0.0015(4)
C9 0.0137(5) 0.0125(4) 0.0115(4) 0.0006(3) 0.0022(3) -0.0010(4)
C10 0.0169(5) 0.0127(5) 0.0179(5) -0.0003(4) 0.0035(4) -0.0027(4)
C11 0.0162(5) 0.0163(5) 0.0190(5) -0.0015(4) 0.0071(4) -0.0008(4)
C12 0.0197(5) 0.0228(6) 0.0234(6) -0.0080(4) 0.0112(4) -0.0036(4)
C13 0.0160(5) 0.0258(6) 0.0264(6) -0.0061(5) 0.0066(4) 0.0047(4)

loop_
_atom_type_symbol
_atom_type_description
_atom_type_scat_dispersion_real
_atom_type_scat_dispersion_imag
_atom_type_scat_source
C C 0.0033 0.0016 'International Tables Vol C Tables 4.2.6.8 and 6.1.1.4'
H H 0.0000 0.0000 'International Tables Vol C Tables 4.2.6.8 and 6.1.1.4'
O O 0.0106 0.0060 'International Tables Vol C Tables 4.2.6.8 and 6.1.1.4'

loop_
_geom_angle_atom_site_label_1
_geom_angle_atom_site_label_2
_geom_angle_atom_site_label_3
_geom_angle
_geom_angle_site_symmetry_1
_geom_angle_site_symmetry_3
_geom_angle_publ_flag
C9 O1 C1 117.96(8) . . ?
C1 O2 H1 108.0 . . ?
C8 O4 C13 116.96(9) . . ?
O2 C1 O1 108.44(8) . . ?
O2 C1 C10 113.00(9) . . ?
O1 C1 C10 102.49(8) . . ?
O2 C1 C2 106.50(8) . . ?
O1 C1 C2 109.71(8) . . ?
C10 C1 C2 116.47(9) . . ?
C3 C2 C11 120.79(10) . . ?
C3 C2 C1 119.05(9) . . ?
C11 C2 C1 119.69(9) . . ?
C2 C3 C4 121.33(10) . . ?
C2 C3 H3A 119.3 . . ?
C4 C3 H3A 119.3 . . ?
C9 C4 C5 119.36(10) . . ?
C9 C4 C3 116.94(9) . . ?
C5 C4 C3 123.51(10) . . ?
C6 C5 C4 119.76(10) . . ?
C6 C5 H5A 120.1 . . ?
C4 C5 H5A 120.1 . . ?
C5 C6 C7 120.83(10) . . ?
C5 C6 H6A 119.6 . . ?
C7 C6 H6A 119.6 . . ?
C8 C7 C6 119.80(10) . . ?
C8 C7 H7A 120.1 . . ?
C6 C7 H7A 120.1 . . ?
O4 C8 C7 125.66(10) . . ?
O4 C8 C9 114.91(9) . . ?
C7 C8 C9 119.42(10) . . ?
O1 C9 C4 121.53(9) . . ?
O1 C9 C8 117.51(9) . . ?
C4 C9 C8 120.77(10) . . ?
C1 C10 H10A 109.5 . . ?
C1 C10 H10B 109.5 . . ?
H10A C10 H10B 109.5 . . ?
C1 C10 H10C 109.5 . . ?
H10A C10 H10C 109.5 . . ?
H10B C10 H10C 109.5 . . ?
O3 C11 C2 121.30(10) . . ?
O3 C11 C12 120.56(10) . . ?
C2 C11 C12 118.13(10) . . ?
C11 C12 H12A 109.5 . . ?
C11 C12 H12B 109.5 . . ?
H12A C12 H12B 109.5 . . ?
C11 C12 H12C 109.5 . . ?
H12A C12 H12C 109.5 . . ?
H12B C12 H12C 109.5 . . ?
O4 C13 H13A 109.5 . . ?
O4 C13 H13B 109.5 . . ?
H13A C13 H13B 109.5 . . ?
O4 C13 H13C 109.5 . . ?
H13A C13 H13C 109.5 . . ?
H13B C13 H13C 109.5 . . ?

loop_
_geom_bond_atom_site_label_1
_geom_bond_atom_site_label_2
_geom_bond_distance
_geom_bond_site_symmetry_2
_geom_bond_publ_flag
O1 C9 1.3667(13) . ?
O1 C1 1.4632(13) . ?
O2 C1 1.4050(12) . ?
O2 H1 0.8500 . ?
O3 C11 1.2231(14) . ?
O4 C8 1.3666(13) . ?
O4 C13 1.4338(14) . ?
C1 C10 1.5179(14) . ?
C1 C2 1.5212(14) . ?
C2 C3 1.3483(15) . ?
C2 C11 1.4893(15) . ?
C3 C4 1.4498(14) . ?
C3 H3A 0.9500 . ?
C4 C9 1.3924(14) . ?
C4 C5 1.4041(15) . ?
C5 C6 1.3846(16) . ?
C5 H5A 0.9500 . ?
C6 C7 1.3995(16) . ?
C6 H6A 0.9500 . ?
C7 C8 1.3884(15) . ?
C7 H7A 0.9500 . ?
C8 C9 1.4040(15) . ?
C10 H10A 0.9800 . ?
C10 H10B 0.9800 . ?
C10 H10C 0.9800 . ?
C11 C12 1.5090(16) . ?
C12 H12A 0.9800 . ?
C12 H12B 0.9800 . ?
C12 H12C 0.9800 . ?
C13 H13A 0.9800 . ?
C13 H13B 0.9800 . ?
C13 H13C 0.9800 . ?

loop_
_geom_hbond_atom_site_label_D
_geom_hbond_atom_site_label_H
_geom_hbond_atom_site_label_A
_geom_hbond_distance_DH
_geom_hbond_distance_HA
_geom_hbond_distance_DA
_geom_hbond_angle_DHA
_geom_hbond_site_symmetry_A
_geom_hbond_publ_flag
O2 H1 O1 0.85 2.34 3.0989(11) 150 3_555 yes
O2 H1 O4 0.85 2.21 2.9067(12) 139 3_555 yes

loop_
_geom_torsion_atom_site_label_1
_geom_torsion_atom_site_label_2
_geom_torsion_atom_site_label_3
_geom_torsion_atom_site_label_4
_geom_torsion
_geom_torsion_site_symmetry_1
_geom_torsion_site_symmetry_2
_geom_torsion_site_symmetry_3
_geom_torsion_site_symmetry_4
_geom_torsion_publ_flag
C9 O1 C1 O2 73.42(11) . . . . ?
C9 O1 C1 C10 -166.87(9) . . . . ?
C9 O1 C1 C2 -42.52(12) . . . . ?
O2 C1 C2 C3 -85.22(11) . . . . ?
O1 C1 C2 C3 31.94(13) . . . . ?
C10 C1 C2 C3 147.72(10) . . . . ?
O2 C1 C2 C11 87.00(11) . . . . ?
O1 C1 C2 C11 -155.84(9) . . . . ?
C10 C1 C2 C11 -40.06(14) . . . . ?
C11 C2 C3 C4 -178.33(10) . . . . ?
C1 C2 C3 C4 -6.20(15) . . . . ?
C2 C3 C4 C9 -11.88(15) . . . . ?
C2 C3 C4 C5 173.21(11) . . . . ?
C9 C4 C5 C6 0.73(16) . . . . ?
C3 C4 C5 C6 175.52(10) . . . . ?
C4 C5 C6 C7 -1.39(17) . . . . ?
C5 C6 C7 C8 0.05(17) . . . . ?
C13 O4 C8 C7 -3.81(16) . . . . ?
C13 O4 C8 C9 176.36(10) . . . . ?
C6 C7 C8 O4 -177.88(10) . . . . ?
C6 C7 C8 C9 1.93(16) . . . . ?
C1 O1 C9 C4 27.81(14) . . . . ?
C1 O1 C9 C8 -157.04(9) . . . . ?
C5 C4 C9 O1 176.26(9) . . . . ?
C3 C4 C9 O1 1.13(15) . . . . ?
C5 C4 C9 C8 1.26(16) . . . . ?
C3 C4 C9 C8 -173.87(9) . . . . ?
O4 C8 C9 O1 2.05(14) . . . . ?
C7 C8 C9 O1 -177.79(9) . . . . ?
O4 C8 C9 C4 177.24(9) . . . . ?
C7 C8 C9 C4 -2.60(16) . . . . ?
C3 C2 C11 O3 158.39(12) . . . . ?
C1 C2 C11 O3 -13.69(16) . . . . ?
C3 C2 C11 C12 -20.12(16) . . . . ?
C1 C2 C11 C12 167.80(10) . . . . ?

loop_
_cod_related_entry_id
_cod_related_entry_database
_cod_related_entry_code
1 ChemSpider 28518358
